data_7109892
loop_
_publ_author_name
'Tridib Sarma'
'Pradeepta K. Panda'
'Jun-ichiro Setsune'

_publ_section_title
;
 Bis-naphthobipyrrolylmethene derived BODIPY complex: an intense
 near-infrared fluorescent dye
;
_journal_name_full Chem.Commun.
_journal_page_first 9806
_journal_paper_doi 10.1039/c3cc44834g
_journal_volume 49
_journal_year 2013
_chemical_formula_sum 'C41 H43 Cl N4'
_chemical_formula_weight 627.24
_chemical_name_systematic
; 
 ? 
;
_space_group_IT_number 64
_symmetry_cell_setting orthorhombic
_symmetry_space_group_name_Hall '-C 2ac 2'
_symmetry_space_group_name_H-M 'C m c a'
_atom_sites_solution_hydrogens geom
_atom_sites_solution_primary direct
_atom_sites_solution_secondary difmap
_audit_creation_method SHELXL-97
_cell_angle_alpha 90.00
_cell_angle_beta 90.00
_cell_angle_gamma 90.00
_cell_formula_units_Z 8
_cell_length_a 36.284(7)
_cell_length_b 14.401(3)
_cell_length_c 13.156(3)
_cell_measurement_temperature 273(2)
_cell_volume 6874(3)
_computing_cell_refinement 'Bruker SMART'
_computing_data_collection 'Bruker SMART'
_computing_data_reduction 'Bruker SAINT'
_computing_molecular_graphics 'Bruker SHELXTL'
_computing_publication_material 'Bruker SHELXTL'
_computing_structure_refinement 'SHELXL-97 (Sheldrick, 1997)'
_computing_structure_solution 'SHELXS-97 (Sheldrick, 1990)'
_diffrn_ambient_temperature 273(2)
_diffrn_measured_fraction_theta_full 0.998
_diffrn_measured_fraction_theta_max 0.998
_diffrn_measurement_device_type 'CCD area detector'
_diffrn_measurement_method 'phi and omega scans'
_diffrn_radiation_monochromator graphite
_diffrn_radiation_source 'fine-focus sealed tube'
_diffrn_radiation_type MoK\a
_diffrn_radiation_wavelength 0.71073
_diffrn_reflns_av_R_equivalents 0.1313
_diffrn_reflns_av_sigmaI/netI 0.0798
_diffrn_reflns_limit_h_max 43
_diffrn_reflns_limit_h_min -43
_diffrn_reflns_limit_k_max 17
_diffrn_reflns_limit_k_min -17
_diffrn_reflns_limit_l_max 15
_diffrn_reflns_limit_l_min -15
_diffrn_reflns_number 32572
_diffrn_reflns_theta_full 25.39
_diffrn_reflns_theta_max 25.39
_diffrn_reflns_theta_min 1.12
_exptl_absorpt_coefficient_mu 0.146
_exptl_absorpt_correction_T_max 0.9870
_exptl_absorpt_correction_T_min 0.9714
_exptl_absorpt_correction_type none
_exptl_crystal_colour red
_exptl_crystal_density_diffrn 1.212
_exptl_crystal_density_method 'not measured'
_exptl_crystal_description block
_exptl_crystal_F_000 2672
_exptl_crystal_size_max 0.20
_exptl_crystal_size_mid 0.16
_exptl_crystal_size_min 0.09
_refine_diff_density_max 0.290
_refine_diff_density_min -0.265
_refine_diff_density_rms 0.039
_refine_ls_extinction_method none
_refine_ls_goodness_of_fit_ref 1.022
_refine_ls_hydrogen_treatment mixed
_refine_ls_matrix_type full
_refine_ls_number_parameters 223
_refine_ls_number_reflns 3218
_refine_ls_number_restraints 0
_refine_ls_restrained_S_all 1.022
_refine_ls_R_factor_all 0.1660
_refine_ls_R_factor_gt 0.0674
_refine_ls_shift/su_max 0.000
_refine_ls_shift/su_mean 0.000
_refine_ls_structure_factor_coef Fsqd
_refine_ls_weighting_details 'calc w=1/[\s^2^(Fo^2^)+(0.1002P)^2^+1.1769P] where P=(Fo^2^+2Fc^2^)/3'
_refine_ls_weighting_scheme calc
_refine_ls_wR_factor_gt 0.1757
_refine_ls_wR_factor_ref 0.2223
_reflns_number_gt 1446
_reflns_number_total 3218
_reflns_threshold_expression >2sigma(I)
_cod_data_source_file c3cc44834g.txt
_cod_data_source_block pkp86_0ma
_cod_original_cell_volume 6874(2)
_cod_original_sg_symbol_H-M Cmca
_cod_database_code 7109892

loop_
_symmetry_equiv_pos_as_xyz
'x, y, z'
'-x, -y+1/2, z+1/2'
'-x, y+1/2, -z+1/2'
'x, -y, -z'
'x+1/2, y+1/2, z'
'-x+1/2, -y+1, z+1/2'
'-x+1/2, y+1, -z+1/2'
'x+1/2, -y+1/2, -z'
'-x, -y, -z'
'x, y-1/2, -z-1/2'
'x, -y-1/2, z-1/2'
'-x, y, z'
'-x+1/2, -y+1/2, -z'
'x+1/2, y, -z-1/2'
'x+1/2, -y, z-1/2'
'-x+1/2, y+1/2, z'

loop_
_atom_site_label
_atom_site_type_symbol
_atom_site_fract_x
_atom_site_fract_y
_atom_site_fract_z
_atom_site_U_iso_or_equiv
_atom_site_adp_type
_atom_site_occupancy
_atom_site_symmetry_multiplicity
_atom_site_calc_flag
_atom_site_refinement_flags
Cl1 Cl 0.5000 0.96702(11) 0.23270(12) 0.0951(6) Uani 1 2 d S
C1 C 0.61771(13) -0.0685(3) 0.2663(3) 0.0803(12) Uani 1 1 d .
H1 H 0.6169 -0.1133 0.3172 0.096 Uiso 1 1 calc R
C2 C 0.64930(11) -0.0294(3) 0.2312(3) 0.0735(11) Uani 1 1 d .
C3 C 0.63829(11) 0.0348(3) 0.1550(3) 0.0660(10) Uani 1 1 d .
C4 C 0.59987(11) 0.0301(2) 0.1497(3) 0.0635(10) Uani 1 1 d .
C5 C 0.57962(11) 0.0877(2) 0.0863(3) 0.0595(9) Uani 1 1 d .
C6 C 0.59738(11) 0.1535(2) 0.0243(3) 0.0639(10) Uani 1 1 d .
C7 C 0.56930(13) 0.2055(3) -0.0216(3) 0.0825(12) Uani 1 1 d .
C8 C 0.53503(12) 0.1692(3) 0.0133(3) 0.0702(10) Uani 1 1 d .
C9 C 0.5000 0.1974(4) -0.0137(4) 0.0761(16) Uani 1 2 d S
H9 H 0.5000 0.2460 -0.0602 0.091 Uiso 1 2 calc SR
C10 C 0.68717(12) -0.0502(3) 0.2732(4) 0.0933(14) Uani 1 1 d .
H10 H 0.7040 -0.0574 0.2153 0.112 Uiso 1 1 calc R
C11 C 0.70069(13) 0.0322(4) 0.3361(4) 0.140(2) Uani 1 1 d .
H11A H 0.7017 0.0866 0.2940 0.211 Uiso 1 1 calc R
H11B H 0.7248 0.0190 0.3622 0.211 Uiso 1 1 calc R
H11C H 0.6840 0.0428 0.3916 0.211 Uiso 1 1 calc R
C12 C 0.68835(13) -0.1395(4) 0.3339(4) 0.134(2) Uani 1 1 d .
H12A H 0.6749 -0.1314 0.3961 0.201 Uiso 1 1 calc R
H3N H 0.7135 -0.1549 0.3490 0.201 Uiso 1 1 calc R
H12C H 0.6774 -0.1886 0.2949 0.201 Uiso 1 1 calc R
C13 C 0.65752(11) 0.0963(3) 0.0865(3) 0.0684(10) Uani 1 1 d .
C14 C 0.69610(12) 0.0973(3) 0.0796(3) 0.0860(13) Uani 1 1 d .
H14 H 0.7096 0.0595 0.1232 0.103 Uiso 1 1 calc R
C15 C 0.71454(14) 0.1510(3) 0.0121(4) 0.0979(14) Uani 1 1 d .
H15 H 0.7401 0.1495 0.0096 0.117 Uiso 1 1 calc R
C16 C 0.69516(15) 0.2076(3) -0.0526(4) 0.0997(15) Uani 1 1 d .
H16 H 0.7076 0.2450 -0.0990 0.120 Uiso 1 1 calc R
C17 C 0.65757(14) 0.2088(3) -0.0487(3) 0.0883(13) Uani 1 1 d .
H17 H 0.6449 0.2473 -0.0934 0.106 Uiso 1 1 calc R
C18 C 0.63722(11) 0.1548(3) 0.0196(3) 0.0700(11) Uani 1 1 d .
C19 C 0.57272(15) 0.2906(4) -0.0880(5) 0.137(2) Uani 1 1 d .
H19 H 0.5994 0.2912 -0.1004 0.165 Uiso 1 1 calc R
C20 C 0.55884(19) 0.2803(4) -0.1920(4) 0.159(3) Uani 1 1 d .
H20A H 0.5379 0.2396 -0.1920 0.239 Uiso 1 1 calc R
H20B H 0.5778 0.2547 -0.2343 0.239 Uiso 1 1 calc R
H20C H 0.5517 0.3400 -0.2179 0.239 Uiso 1 1 calc R
C21 C 0.5681(3) 0.3766(5) -0.0407(6) 0.351(9) Uani 1 1 d .
H21A H 0.5888 0.4157 -0.0559 0.527 Uiso 1 1 calc R
H21B H 0.5664 0.3679 0.0315 0.527 Uiso 1 1 calc R
H21C H 0.5459 0.4053 -0.0651 0.527 Uiso 1 1 calc R
H1N H 0.5578(12) -0.045(3) 0.226(3) 0.114(15) Uiso 1 1 d .
H2N H 0.5264(9) 0.057(2) 0.114(3) 0.083(12) Uiso 1 1 d .
N1 N 0.58735(10) -0.0346(2) 0.2179(2) 0.0703(9) Uani 1 1 d .
N2 N 0.54301(9) 0.0958(2) 0.0777(2) 0.0644(9) Uani 1 1 d .

loop_
_atom_site_aniso_label
_atom_site_aniso_U_11
_atom_site_aniso_U_22
_atom_site_aniso_U_33
_atom_site_aniso_U_23
_atom_site_aniso_U_13
_atom_site_aniso_U_12
Cl1 0.0756(10) 0.1117(13) 0.0980(12) 0.0417(10) 0.000 0.000
C1 0.088(3) 0.086(3) 0.068(3) 0.006(2) -0.002(2) 0.009(3)
C2 0.070(3) 0.084(3) 0.067(3) 0.001(2) 0.003(2) -0.003(2)
C3 0.072(3) 0.070(3) 0.056(2) -0.007(2) 0.006(2) -0.006(2)
C4 0.074(3) 0.063(2) 0.053(2) -0.004(2) 0.002(2) -0.006(2)
C5 0.074(3) 0.058(2) 0.047(2) -0.0023(19) 0.004(2) -0.003(2)
C6 0.076(3) 0.062(2) 0.054(2) -0.005(2) 0.002(2) -0.006(2)
C7 0.104(3) 0.073(3) 0.071(3) 0.014(2) -0.001(3) -0.023(3)
C8 0.086(3) 0.063(2) 0.061(2) 0.012(2) -0.003(2) -0.005(2)
C9 0.096(5) 0.068(4) 0.064(4) 0.010(3) 0.000 0.000
C10 0.078(3) 0.113(4) 0.089(3) 0.006(3) -0.002(2) 0.005(3)
C11 0.106(4) 0.199(6) 0.117(4) -0.034(4) -0.020(3) -0.029(4)
C12 0.106(4) 0.159(5) 0.137(5) 0.060(4) -0.020(3) 0.013(3)
C13 0.075(3) 0.065(2) 0.066(2) -0.015(2) 0.010(2) -0.005(2)
C14 0.083(3) 0.077(3) 0.098(3) -0.002(3) 0.018(3) -0.006(2)
C15 0.086(3) 0.086(3) 0.121(4) -0.003(3) 0.027(3) -0.007(3)
C16 0.103(4) 0.093(4) 0.103(4) 0.003(3) 0.034(3) -0.028(3)
C17 0.097(4) 0.082(3) 0.086(3) 0.004(2) 0.017(3) -0.017(3)
C18 0.082(3) 0.062(2) 0.067(3) -0.011(2) 0.010(2) -0.012(2)
C19 0.115(4) 0.134(5) 0.162(6) 0.084(5) -0.018(4) -0.031(3)
C20 0.263(8) 0.121(5) 0.094(4) 0.049(4) 0.028(5) 0.013(4)
C21 0.78(2) 0.069(4) 0.205(8) 0.038(5) -0.213(12) -0.109(8)
N1 0.071(2) 0.076(2) 0.064(2) 0.0109(18) -0.0024(17) -0.0003(19)
N2 0.069(2) 0.064(2) 0.060(2) 0.0050(17) 0.0024(17) -0.0057(18)

loop_
_atom_type_symbol
_atom_type_description
_atom_type_scat_dispersion_real
_atom_type_scat_dispersion_imag
_atom_type_scat_source
C C 0.0033 0.0016 'International Tables Vol C Tables 4.2.6.8 and 6.1.1.4'
H H 0.0000 0.0000 'International Tables Vol C Tables 4.2.6.8 and 6.1.1.4'
N N 0.0061 0.0033 'International Tables Vol C Tables 4.2.6.8 and 6.1.1.4'
Cl Cl 0.1484 0.1585 'International Tables Vol C Tables 4.2.6.8 and 6.1.1.4'

loop_
_geom_angle_atom_site_label_1
_geom_angle_atom_site_label_2
_geom_angle_atom_site_label_3
_geom_angle
_geom_angle_site_symmetry_1
_geom_angle_site_symmetry_3
C2 C1 N1 112.0(4) . .
C2 C1 H1 124.0 . .
N1 C1 H1 124.0 . .
C1 C2 C3 105.8(4) . .
C1 C2 C10 124.1(4) . .
C3 C2 C10 130.0(4) . .
C4 C3 C2 106.5(3) . .
C4 C3 C13 118.7(4) . .
C2 C3 C13 134.7(4) . .
N1 C4 C5 128.6(4) . .
N1 C4 C3 109.3(4) . .
C5 C4 C3 122.0(4) . .
N2 C5 C4 129.0(3) . .
N2 C5 C6 110.3(3) . .
C4 C5 C6 120.6(4) . .
C7 C6 C5 106.1(3) . .
C7 C6 C18 134.5(4) . .
C5 C6 C18 119.4(4) . .
C6 C7 C8 107.4(3) . .
C6 C7 C19 128.6(4) . .
C8 C7 C19 123.8(4) . .
C9 C8 N2 125.0(4) . .
C9 C8 C7 127.8(4) . .
N2 C8 C7 107.1(4) . .
C8 C9 C8 134.0(5) . 12_655
C8 C9 H9 113.0 . .
C8 C9 H9 113.0 12_655 .
C2 C10 C12 112.8(4) . .
C2 C10 C11 109.6(4) . .
C12 C10 C11 111.4(4) . .
C2 C10 H10 107.6 . .
C12 C10 H10 107.6 . .
C11 C10 H10 107.6 . .
C10 C11 H11A 109.5 . .
C10 C11 H11B 109.5 . .
H11A C11 H11B 109.5 . .
C10 C11 H11C 109.5 . .
H11A C11 H11C 109.5 . .
H11B C11 H11C 109.5 . .
C10 C12 H12A 109.5 . .
C10 C12 H3N 109.5 . .
H12A C12 H3N 109.5 . .
C10 C12 H12C 109.5 . .
H12A C12 H12C 109.5 . .
H3N C12 H12C 109.5 . .
C14 C13 C18 118.1(4) . .
C14 C13 C3 121.9(4) . .
C18 C13 C3 119.9(4) . .
C15 C14 C13 122.7(4) . .
C15 C14 H14 118.6 . .
C13 C14 H14 118.6 . .
C14 C15 C16 119.5(5) . .
C14 C15 H15 120.2 . .
C16 C15 H15 120.2 . .
C17 C16 C15 119.7(4) . .
C17 C16 H16 120.1 . .
C15 C16 H16 120.1 . .
C16 C17 C18 123.0(4) . .
C16 C17 H17 118.5 . .
C18 C17 H17 118.5 . .
C17 C18 C13 116.9(4) . .
C17 C18 C6 124.2(4) . .
C13 C18 C6 118.9(4) . .
C21 C19 C20 117.7(5) . .
C21 C19 C7 116.8(6) . .
C20 C19 C7 115.5(5) . .
C21 C19 H19 100.6 . .
C20 C19 H19 100.6 . .
C7 C19 H19 100.6 . .
C19 C20 H20A 109.5 . .
C19 C20 H20B 109.5 . .
H20A C20 H20B 109.5 . .
C19 C20 H20C 109.5 . .
H20A C20 H20C 109.5 . .
H20B C20 H20C 109.5 . .
C19 C21 H21A 109.5 . .
C19 C21 H21B 109.5 . .
H21A C21 H21B 109.5 . .
C19 C21 H21C 109.5 . .
H21A C21 H21C 109.5 . .
H21B C21 H21C 109.5 . .
C1 N1 C4 106.3(4) . .
C1 N1 H1N 134(2) . .
C4 N1 H1N 119(2) . .
C5 N2 C8 109.0(3) . .
C5 N2 H2N 122(2) . .
C8 N2 H2N 129(2) . .

loop_
_geom_bond_atom_site_label_1
_geom_bond_atom_site_label_2
_geom_bond_distance
_geom_bond_site_symmetry_2
C1 C2 1.358(5) .
C1 N1 1.363(5) .
C1 H1 0.9300 .
C2 C3 1.421(5) .
C2 C10 1.511(6) .
C3 C4 1.397(5) .
C3 C13 1.443(5) .
C4 N1 1.370(4) .
C4 C5 1.387(5) .
C5 N2 1.338(4) .
C5 C6 1.407(4) .
C6 C7 1.401(5) .
C6 C18 1.447(5) .
C7 C8 1.425(5) .
C7 C19 1.510(6) .
C8 C9 1.381(4) .
C8 N2 1.385(4) .
C9 C8 1.381(4) 12_655
C9 H9 0.9300 .
C10 C12 1.514(6) .
C10 C11 1.528(6) .
C10 H10 0.9800 .
C11 H11A 0.9600 .
C11 H11B 0.9600 .
C11 H11C 0.9600 .
C12 H12A 0.9600 .
C12 H3N 0.9600 .
C12 H12C 0.9600 .
C13 C14 1.403(5) .
C13 C18 1.423(5) .
C14 C15 1.355(5) .
C14 H14 0.9300 .
C15 C16 1.373(6) .
C15 H15 0.9300 .
C16 C17 1.365(6) .
C16 H16 0.9300 .
C17 C18 1.399(5) .
C17 H17 0.9300 .
C19 C21 1.397(9) .
C19 C20 1.465(8) .
C19 H19 0.9800 .
C20 H20A 0.9600 .
C20 H20B 0.9600 .
C20 H20C 0.9600 .
C21 H21A 0.9600 .
C21 H21B 0.9600 .
C21 H21C 0.9600 .
N1 H1N 1.09(4) .
N2 H2N 0.95(3) .
